data_7716551
loop_
_publ_author_name
'Chong, Julien'
'Benchohra, Amina'
'Besnard, C&#xe9;line'
'Gu&#xe9;n&#xe9;e, Laure'
'Rosspeintner, Arnulf'
'Cruz, Carlos M.'
'Jim&#xe9;nez, Juan-Ram&#xf3;n'
'Piguet, Claude'

_publ_section_title
;
 Taming 2,2'-biimidazole ligands in trivalent chromium complexes.
;
_journal_issue 38
_journal_name_full 'Dalton transactions (Cambridge, England : 2003)'
_journal_page_first 15801
_journal_page_last 15814
_journal_paper_doi 10.1039/d4dt01608d
_journal_volume 53
_journal_year 2024
_chemical_formula_moiety 'C30 H21 Cr N8, 2(C F3 O3 S), 0.5(H2 O)'
_chemical_formula_sum 'C32 H22 Cr F6 N8 O6.5 S2'
_chemical_formula_weight 852.69
_space_group_crystal_system triclinic
_space_group_IT_number 2
_space_group_name_Hall '-P 1'
_space_group_name_H-M_alt 'P -1'
_atom_sites_solution_hydrogens mixed
_atom_sites_solution_primary dual
_atom_sites_solution_secondary difmap
_audit_creation_date 2024-01-10
_audit_creation_method
;
Olex2 1.3
(compiled 2020.11.12 svn.r5f609507 for OlexSys, GUI svn.r6408)
;
_audit_update_record
;
2024-05-15 deposited with the CCDC.	2024-07-05 downloaded from the CCDC.
;
_cell_angle_alpha 79.588(3)
_cell_angle_beta 68.575(4)
_cell_angle_gamma 68.511(3)
_cell_formula_units_Z 2
_cell_length_a 10.6371(4)
_cell_length_b 13.6703(5)
_cell_length_c 14.0130(6)
_cell_measurement_reflns_used 17475
_cell_measurement_temperature 120.00(10)
_cell_measurement_theta_max 73.9710
_cell_measurement_theta_min 3.3780
_cell_volume 1762.41(13)
_computing_cell_refinement 'CrysAlisPro 1.171.41.89a (Rigaku OD, 2020)'
_computing_data_collection 'CrysAlisPro 1.171.41.89a (Rigaku OD, 2020)'
_computing_data_reduction 'CrysAlisPro 1.171.41.89a (Rigaku OD, 2020)'
_computing_molecular_graphics 'Olex2 1.3 (Dolomanov et al., 2009)'
_computing_publication_material 'Olex2 1.3 (Dolomanov et al., 2009)'
_computing_structure_refinement 'SHELXL 2018/3 (Sheldrick, 2015)'
_computing_structure_solution 'SHELXT 2018/3 (Sheldrick, 2015)'
_diffrn_ambient_environment N~2~
_diffrn_ambient_temperature 120.00(10)
_diffrn_detector 'Hybrid Pixel Array Detector'
_diffrn_detector_area_resol_mean 10.0000
_diffrn_detector_type 'HyPix-Arc 150'
_diffrn_measured_fraction_theta_full 0.999
_diffrn_measured_fraction_theta_max 0.962
_diffrn_measurement_details
;
List of Runs (angles in degrees, time in seconds):

  # Type    Start    End  Width  t~exp~   \w     \q     \k     \f   Frames
#--------------------------------------------------------------------------
  1  \w      4.00  30.00   0.50    5.00    --    0.00  32.00 175.67   52
  2  \w      5.00  30.00   0.50    5.00    --    0.00  31.00 -70.16   50
  3  \w      7.00  37.00   0.50    5.00    --    4.00  30.00  65.37   60
  4  \w     13.00  39.00   0.50    5.00    --    8.00  29.00-153.62   52
  5  \w     -1.00  26.00   0.50    5.00    --   -8.00  36.00 -12.30   54
  6  \w      9.00  35.00   0.50    5.00    --    8.00  30.00 147.68   52
  7  \w     -1.00  27.00   0.50    5.00    --   -8.00  35.00 -96.16   56
  8  \w     10.00  37.00   0.50    5.00    --    8.00  30.00 104.53   54
  9  \w    -15.00  10.00   0.50    5.00    --  -24.00  49.00 -51.83   50
 10  \w     18.00  51.00   0.50    5.00    --   24.00  25.00 -50.35   66
 11  \w    -15.00  11.00   0.50    5.00    --  -24.00  49.00-143.15   52
 12  \w     20.00  47.00   0.50    5.00    --   28.00  26.00-121.75   54
 13  \w    -25.00   1.00   0.50    5.00    --  -36.00  62.00 125.45   52
 14  \w    -51.00 -26.00   0.50    5.00    --  -36.00 -25.00   4.28   50
 15  \w    -32.00   3.00   0.50    5.00    --  -40.00  60.00  50.90   70
 16  \w    -55.00 -29.00   0.50    5.00    --  -44.00 -24.00 -46.59   52
 17  \w    -55.00 -30.00   0.50    5.00    --  -44.00 -24.00-109.28   50
 18  \w    -56.00 -31.00   0.50    5.00    --  -44.00 -24.00 115.67   50
 19  \w    -55.00 -29.00   0.50    5.00    --  -44.00 -24.00  33.14   52
 20  \w    -61.00 -35.00   0.50    5.00    --  -52.00 -23.00-177.54   52
 21  \w    -62.00 -37.00   0.50    5.00    --  -52.00 -23.00-149.76   50
 22  \w    -61.00 -36.00   0.50    5.00    --  -52.00 -23.00-125.75   50
 23  \w    -55.00 -29.00   0.50    5.00    --  -57.24   0.00  90.00   52
 24  \w    -87.00 -21.00   0.50    5.00    --  -57.24   0.00  30.00  132
 25  \w    -96.00 -36.00   0.50    5.00    --  -57.24   0.00 -30.00  120
 26  \w    -97.00 -45.00   0.50    5.00    --  -57.24   0.00 -90.00  104
 27  \w    -82.00 -19.00   0.50    5.00    --  -57.24   0.00-180.00  126
 28  \w    -82.00 -56.00   0.50    5.00    --  -57.24   0.00  90.00   52
 29  \w     24.00  64.00   0.50    5.00    --   60.11 -94.00 120.00   80
 30  \w     23.00  65.00   0.50    5.00    --   60.11 -94.00-150.00   84
 31  \w     21.00  64.00   0.50    5.00    --   60.11 -94.00-180.00   86
 32  \w     26.00  66.00   0.50    5.00    --   60.11 -94.00   0.00   80
 33  \w     22.00  62.00   0.50    5.00    --   60.11 -94.00  60.00   80
 34  \w     22.00  70.00   0.50    5.00    --   60.11 -94.00 -90.00   96
 35  \w     21.00  68.00   0.50    5.00    --   60.11 -94.00 -30.00   94
 36  \w    -70.00 -44.00   0.50    5.00    --  -64.50 -22.00  94.74   52
 37  \w    -70.00 -45.00   0.50    5.00    --  -64.50 -22.00  -1.68   50
 38  \w    -71.00 -45.00   0.50    5.00    --  -64.50 -22.00-133.80   52
 39  \w    -71.00 -46.00   0.50    5.00    --  -64.50 -22.00  23.79   50
 40  \w     47.00  92.00   0.50    5.00    --   67.34  21.00 126.44   90
 41  \w     76.00 103.00   0.50    5.00    --   67.34  21.00-148.28   54
 42  \w     44.00  73.00   0.50    5.00    --   67.34  21.00-148.28   58
 43  \w     51.00  85.00   0.50    5.00    --   67.34  21.00  71.44   68
 44  \w     47.00  84.00   0.50    5.00    --   67.34  21.00 -46.62   74
 45  \w     78.00 104.00   0.50    5.00    --   74.58-125.00 120.00   52
 46  \w     78.00 103.00   0.50    5.00    --   74.58-125.00 -90.00   50
 47  \w     36.00  61.00   0.50    5.00    --   74.58-125.00 -90.00   50
 48  \w     35.00  65.00   0.50    5.00    --   74.58-125.00 120.00   60
 49  \w     53.00  91.00   0.50    5.00    --   76.00  21.00 -79.41   76
 50  \w     36.00 109.00   0.50    5.00    --   79.88-125.00-180.00  146
 51  \w     72.00 108.00   0.50    5.00    --   79.88-125.00-120.00   72
 52  \w     55.00 114.00   0.50    5.00    --   79.88   0.00  90.00  118
 53  \w     40.00  69.00   0.50    5.00    --   79.88-125.00-120.00   58
 54  \w     38.00  65.00   0.50    5.00    --   79.88-125.00  30.00   54
 55  \w     38.00 108.00   0.50    5.00    --   79.88-125.00 150.00  140
 56  \w     36.00  94.00   0.50    5.00    --   79.88-125.00  60.00  116
 57  \w     38.00  90.00   0.50    5.00    --   79.88-125.00-150.00  104
 58  \w     40.00  96.00   0.50    5.00    --   79.88-125.00 120.00  112
 59  \w     38.00  98.00   0.50    5.00    --   79.88-125.00 -30.00  120
 60  \w     36.00  76.00   0.50    5.00    --   79.88-125.00   0.00   80
 61  \w     42.00 112.00   0.50    5.00    --   79.88   0.00 -30.00  140
 62  \w     41.00 116.00   0.50    5.00    --   79.88   0.00-120.00  150
 63  \w     38.00 108.00   0.50    5.00    --   79.88-125.00  90.00  140
 64  \w     39.00 108.00   0.50    5.00    --   79.88-125.00 -60.00  138
 65  \w     54.00 116.00   0.50    5.00    --   79.88   0.00  30.00  124
 66  \w     43.00  92.00   0.50    5.00    --   79.88-125.00 -90.00   98
 67  \w     54.00 117.00   0.50    5.00    --   79.88   0.00 150.00  126
 68  \w    102.00 127.00   0.50    5.00    --   80.00  20.00-124.63   50
 69  \w     51.00  87.00   0.50    5.00    --   80.00  20.00-124.63   72
 70  \w     41.00  66.00   0.50    5.00    --   83.50-131.00  21.12   50
 71  \w     48.00 124.00   0.50    5.00    --   83.50  19.00 -83.10  152
 72  \w     50.00 109.00   0.50    5.00    --   83.50  17.00  -6.25  118
 73  \w     52.00 113.00   0.50    5.00    --   83.50  17.00 177.64  122
 74  \w     48.00 108.00   0.50    5.00    --   83.50  19.00  53.57  120
 75  \w     48.00 112.00   0.50    5.00    --   83.50  19.00 114.71  128
 76  \w     69.00 116.00   0.50    5.00    --   83.50-131.00  21.12   94
;
_diffrn_measurement_device 'four-circle diffractometer'
_diffrn_measurement_device_type 'XtaLAB Synergy, Dualflex, HyPix-Arc 150'
_diffrn_measurement_method '\w scans'
_diffrn_orient_matrix_type 'CrysAlisPro convention (1999,Acta A55,543-557)'
_diffrn_orient_matrix_UB_11 -0.0483470000
_diffrn_orient_matrix_UB_12 -0.0182893000
_diffrn_orient_matrix_UB_13 -0.0844537000
_diffrn_orient_matrix_UB_21 0.1032168000
_diffrn_orient_matrix_UB_22 -0.1141856000
_diffrn_orient_matrix_UB_23 -0.0061271000
_diffrn_orient_matrix_UB_31 -0.1188783000
_diffrn_orient_matrix_UB_32 -0.0365880000
_diffrn_orient_matrix_UB_33 0.0825738000
_diffrn_radiation_monochromator mirror
_diffrn_radiation_probe x-ray
_diffrn_radiation_type 'Cu K\a'
_diffrn_radiation_wavelength 1.54184
_diffrn_reflns_av_R_equivalents 0.0623
_diffrn_reflns_av_unetI/netI 0.0341
_diffrn_reflns_Laue_measured_fraction_full 0.999
_diffrn_reflns_Laue_measured_fraction_max 0.962
_diffrn_reflns_limit_h_max 12
_diffrn_reflns_limit_h_min -13
_diffrn_reflns_limit_k_max 16
_diffrn_reflns_limit_k_min -16
_diffrn_reflns_limit_l_max 17
_diffrn_reflns_limit_l_min -17
_diffrn_reflns_number 43826
_diffrn_reflns_point_group_measured_fraction_full 0.999
_diffrn_reflns_point_group_measured_fraction_max 0.962
_diffrn_reflns_theta_full 67.684
_diffrn_reflns_theta_max 76.272
_diffrn_reflns_theta_min 3.393
_diffrn_source 'micro-focus sealed X-ray tube'
_diffrn_source_type 'PhotonJet (Cu) X-ray Source'
_exptl_absorpt_coefficient_mu 4.594
_exptl_absorpt_correction_T_max 0.904
_exptl_absorpt_correction_T_min 0.609
_exptl_absorpt_correction_type analytical
_exptl_absorpt_process_details
;
CrysAlisPro 1.171.41.89a (Rigaku Oxford Diffraction, 2020)
Analytical numeric absorption correction using a multifaceted crystal
model based on expressions derived by R.C. Clark & J.S. Reid.
(Clark, R. C. & Reid, J. S. (1995). Acta Cryst. A51, 887-897)
Empirical absorption correction using spherical harmonics,
implemented in SCALE3 ABSPACK scaling algorithm.
;
_exptl_crystal_colour red
_exptl_crystal_colour_primary red
_exptl_crystal_density_diffrn 1.607
_exptl_crystal_description plate
_exptl_crystal_F_000 864
_exptl_crystal_size_max 0.16
_exptl_crystal_size_mid 0.05
_exptl_crystal_size_min 0.02
_refine_diff_density_max 0.655
_refine_diff_density_min -0.712
_refine_diff_density_rms 0.072
_refine_ls_extinction_method none
_refine_ls_goodness_of_fit_ref 1.074
_refine_ls_hydrogen_treatment constr
_refine_ls_matrix_type full
_refine_ls_number_parameters 545
_refine_ls_number_reflns 7102
_refine_ls_number_restraints 0
_refine_ls_restrained_S_all 1.074
_refine_ls_R_factor_all 0.0651
_refine_ls_R_factor_gt 0.0544
_refine_ls_shift/su_max 0.000
_refine_ls_shift/su_mean 0.000
_refine_ls_structure_factor_coef Fsqd
_refine_ls_weighting_details 'w=1/[\s^2^(Fo^2^)+(0.0872P)^2^+1.2795P] where P=(Fo^2^+2Fc^2^)/3'
_refine_ls_weighting_scheme calc
_refine_ls_wR_factor_gt 0.1486
_refine_ls_wR_factor_ref 0.1574
_reflns_Friedel_coverage 0.000
_reflns_number_gt 5922
_reflns_number_total 7102
_reflns_threshold_expression 'I > 2\s(I)'
_cod_data_source_file d4dt01608d2.cif
_cod_data_source_block 8
_cod_depositor_comments 'Adding full bibliography for 7716546--7716554.cif.'
_cod_original_cell_volume 1762.42(13)
_cod_original_formula_sum 'C32 H22 Cr F6 N8 O6.50 S2'
_cod_database_code 7716551
_shelx_shelxl_version_number 2018/3
_chemical_oxdiff_formula 'C32 H22 Cr F6 N8 O6.5 S2'
_shelx_space_group_comment
;
The symmetry employed for this shelxl refinement is uniquely defined
by the following loop, which should always be used as a source of
symmetry information in preference to the above space-group names.
They are only intended as comments.
;
_shelx_estimated_absorpt_t_max 0.914
_shelx_estimated_absorpt_t_min 0.527
_reflns_odcompleteness_completeness 99.48
_reflns_odcompleteness_iscentric 1
_reflns_odcompleteness_theta 71.98
_olex2_refinement_description
;
1. Fixed Uiso
 At 1.2 times of:
  All C(H) groups, All N(H) groups
 At 1.5 times of:
  All O(H,H) groups
2. Others
 Sof(C32B)=Sof(F6B)=Sof(S2B)=Sof(O6B)=1-FVAR(1)
 Sof(C32A)=Sof(F6A)=Sof(S2A)=Sof(O6A)=FVAR(1)
 Fixed Sof: O8(0.5) H8A(0.5) H8B(0.5)
3.a Free rotating group:
 O8(H8A,H8B)
3.b Aromatic/amide H refined with riding coordinates:
 N7(H7), C1(H1), C2(H2), C3(H3), C5(H5), C6(H6), C8(H8), C9(H9), C10(H10),
 C13(H13), C14(H14), C15(H15), C17(H17), C18(H18), C20(H20), C21(H21), C22(H22),
  C25(H25), C26(H26), C29(H29), C30(H30)
;
_olex2_submission_special_instructions 'No special instructions were received'
_oxdiff_exptl_absorpt_empirical_details
;
Empirical correction (ABSPACK) includes:
- Absorption correction using spherical harmonics
- Frame scaling
;
_oxdiff_exptl_absorpt_empirical_full_max 2.108
_oxdiff_exptl_absorpt_empirical_full_min 0.207

loop_
_space_group_symop_operation_xyz
'x, y, z'
'-x, -y, -z'

loop_
_atom_site_label
_atom_site_type_symbol
_atom_site_fract_x
_atom_site_fract_y
_atom_site_fract_z
_atom_site_U_iso_or_equiv
_atom_site_adp_type
_atom_site_occupancy
_atom_site_site_symmetry_order
_atom_site_calc_flag
_atom_site_refinement_flags_posn
_atom_site_refinement_flags_adp
_atom_site_refinement_flags_occupancy
_atom_site_disorder_assembly
_atom_site_disorder_group
Cr1 Cr 0.24853(5) 0.24832(4) 0.24446(3) 0.03401(15) Uani 1 1 d . . . . .
N1 N 0.2742(3) 0.0933(2) 0.29490(18) 0.0356(5) Uani 1 1 d . . . . .
N2 N 0.4308(3) 0.1765(2) 0.12764(18) 0.0358(5) Uani 1 1 d . . . . .
N3 N 0.0833(3) 0.30666(19) 0.37502(18) 0.0357(5) Uani 1 1 d . . . . .
N4 N 0.3647(3) 0.25736(19) 0.33093(18) 0.0354(5) Uani 1 1 d . . . . .
N5 N 0.2269(3) 0.3942(2) 0.17663(18) 0.0355(5) Uani 1 1 d . . . . .
N6 N 0.1200(3) 0.25387(19) 0.16604(18) 0.0343(5) Uani 1 1 d . . . . .
N7 N 0.1232(3) 0.52212(19) 0.08061(19) 0.0369(5) Uani 1 1 d . . . . .
H7 H 0.071352 0.557002 0.041049 0.044 Uiso 1 1 calc R U . . .
N8 N 0.0104(3) 0.3437(2) 0.05166(19) 0.0377(6) Uani 1 1 d . . . . .
C1 C 0.5075(3) 0.2212(3) 0.0464(2) 0.0424(7) Uani 1 1 d . . . . .
H1 H 0.476062 0.295727 0.036521 0.051 Uiso 1 1 calc R U . . .
C2 C 0.6320(3) 0.1627(3) -0.0243(2) 0.0441(7) Uani 1 1 d . . . . .
H2 H 0.684961 0.196914 -0.081237 0.053 Uiso 1 1 calc R U . . .
C3 C 0.6780(3) 0.0547(3) -0.0113(2) 0.0432(7) Uani 1 1 d . . . . .
H3 H 0.763339 0.013965 -0.058962 0.052 Uiso 1 1 calc R U . . .
C4 C 0.5986(3) 0.0049(2) 0.0726(2) 0.0381(7) Uani 1 1 d . . . . .
C5 C 0.6359(3) -0.1068(3) 0.0932(2) 0.0431(7) Uani 1 1 d . . . . .
H5 H 0.718923 -0.151814 0.047330 0.052 Uiso 1 1 calc R U . . .
C6 C 0.5558(3) -0.1493(3) 0.1763(3) 0.0433(7) Uani 1 1 d . . . . .
H6 H 0.583235 -0.223686 0.187695 0.052 Uiso 1 1 calc R U . . .
C7 C 0.4294(3) -0.0842(2) 0.2482(2) 0.0389(7) Uani 1 1 d . . . . .
C8 C 0.3433(4) -0.1231(3) 0.3376(2) 0.0454(8) Uani 1 1 d . . . . .
H8 H 0.363699 -0.196860 0.351947 0.055 Uiso 1 1 calc R U . . .
C9 C 0.2297(4) -0.0543(3) 0.4039(2) 0.0449(7) Uani 1 1 d . . . . .
H9 H 0.173292 -0.080029 0.465950 0.054 Uiso 1 1 calc R U . . .
C10 C 0.1973(3) 0.0535(3) 0.3800(2) 0.0405(7) Uani 1 1 d . . . . .
H10 H 0.117325 0.100360 0.426241 0.049 Uiso 1 1 calc R U . . .
C11 C 0.3911(3) 0.0244(2) 0.2297(2) 0.0345(6) Uani 1 1 d . . . . .
C12 C 0.4750(3) 0.0696(2) 0.1409(2) 0.0349(6) Uani 1 1 d . . . . .
C13 C -0.0562(3) 0.3310(3) 0.3942(2) 0.0415(7) Uani 1 1 d . . . . .
H13 H -0.088638 0.320126 0.343480 0.050 Uiso 1 1 calc R U . . .
C14 C -0.1560(3) 0.3719(3) 0.4861(3) 0.0449(8) Uani 1 1 d . . . . .
H14 H -0.255077 0.388265 0.497765 0.054 Uiso 1 1 calc R U . . .
C15 C -0.1111(3) 0.3886(3) 0.5598(2) 0.0435(7) Uani 1 1 d . . . . .
H15 H -0.178870 0.416756 0.622792 0.052 Uiso 1 1 calc R U . . .
C16 C 0.0353(3) 0.3639(2) 0.5419(2) 0.0377(6) Uani 1 1 d . . . . .
C17 C 0.0936(4) 0.3771(3) 0.6149(2) 0.0455(8) Uani 1 1 d . . . . .
H17 H 0.030686 0.404894 0.679262 0.055 Uiso 1 1 calc R U . . .
C18 C 0.2359(4) 0.3506(3) 0.5936(2) 0.0453(8) Uani 1 1 d . . . . .
H18 H 0.271416 0.360300 0.643075 0.054 Uiso 1 1 calc R U . . .
C19 C 0.3343(3) 0.3080(2) 0.4975(2) 0.0383(7) Uani 1 1 d . . . . .
C20 C 0.4831(3) 0.2767(3) 0.4711(2) 0.0443(7) Uani 1 1 d . . . . .
H20 H 0.524684 0.284006 0.517843 0.053 Uiso 1 1 calc R U . . .
C21 C 0.5686(3) 0.2355(3) 0.3779(3) 0.0454(8) Uani 1 1 d . . . . .
H21 H 0.669717 0.212444 0.360171 0.054 Uiso 1 1 calc R U . . .
C22 C 0.5060(3) 0.2278(2) 0.3096(2) 0.0414(7) Uani 1 1 d . . . . .
H22 H 0.566409 0.200219 0.244628 0.050 Uiso 1 1 calc R U . . .
C23 C 0.2797(3) 0.2960(2) 0.4245(2) 0.0340(6) Uani 1 1 d . . . . .
C24 C 0.1290(3) 0.3236(2) 0.4482(2) 0.0342(6) Uani 1 1 d . . . . .
C25 C 0.2638(3) 0.4813(2) 0.1761(2) 0.0367(6) Uani 1 1 d . . . . .
H25 H 0.323100 0.485614 0.210978 0.044 Uiso 1 1 calc R U . . .
C26 C 0.2004(3) 0.5597(3) 0.1172(2) 0.0395(7) Uani 1 1 d . . . . .
H26 H 0.207816 0.628360 0.103486 0.047 Uiso 1 1 calc R U . . .
C27 C 0.1430(3) 0.4230(2) 0.1171(2) 0.0342(6) Uani 1 1 d . . . . .
C28 C 0.0886(3) 0.3440(2) 0.1073(2) 0.0338(6) Uani 1 1 d . . . . .
C29 C -0.0116(3) 0.2479(2) 0.0783(2) 0.0403(7) Uani 1 1 d . . . . .
H29 H -0.065204 0.223693 0.052206 0.048 Uiso 1 1 calc R U . . .
C30 C 0.0548(3) 0.1928(2) 0.1478(2) 0.0372(6) Uani 1 1 d . . . . .
H30 H 0.055722 0.124533 0.177896 0.045 Uiso 1 1 calc R U . . .
C32A C 0.6303(7) 0.5198(5) 0.1694(5) 0.0526(14) Uani 0.731(3) 1 d . . P A 1
F6A F 0.5426(5) 0.5819(3) 0.1214(2) 0.0764(11) Uani 0.731(3) 1 d . . P A 1
S2A S 0.54793(11) 0.51862(9) 0.30765(8) 0.0355(4) Uani 0.731(3) 1 d . . P A 1
O6A O 0.6610(4) 0.4511(3) 0.3446(4) 0.0608(11) Uani 0.731(3) 1 d . . P A 1
C32B C 0.674(2) 0.4929(14) 0.2019(13) 0.051(4) Uani 0.269(3) 1 d . . P A 2
F6B F 0.7461(10) 0.4266(7) 0.2642(8) 0.070(3) Uani 0.269(3) 1 d . . P A 2
S2B S 0.5005(3) 0.5680(3) 0.2677(2) 0.0391(10) Uani 0.269(3) 1 d . . P A 2
O6B O 0.4495(10) 0.6288(7) 0.1840(9) 0.051(2) Uani 0.269(3) 1 d . . P A 2
F4 F 0.6763(3) 0.42403(19) 0.13611(18) 0.0719(7) Uani 1 1 d . . . . .
F5 F 0.7484(3) 0.5509(2) 0.14145(19) 0.0755(7) Uani 1 1 d . . . . .
O4 O 0.4328(2) 0.48245(18) 0.32353(16) 0.0420(5) Uani 1 1 d . . . . .
O5 O 0.5079(3) 0.62817(18) 0.32860(19) 0.0536(6) Uani 1 1 d . . . . .
S1 S 0.04134(9) 0.04985(7) 0.68750(6) 0.0445(2) Uani 1 1 d . . . . .
O1 O 0.0319(3) 0.1338(2) 0.61047(19) 0.0598(7) Uani 1 1 d . . . . .
O2 O 0.1024(3) -0.05460(19) 0.65045(18) 0.0525(6) Uani 1 1 d . . . . .
O3 O -0.0836(3) 0.0637(2) 0.77600(19) 0.0604(7) Uani 1 1 d . . . . .
C31 C 0.1717(5) 0.0583(4) 0.7371(4) 0.0776(14) Uani 1 1 d . . . . .
F1 F 0.2961(3) 0.0501(3) 0.6655(4) 0.1272(13) Uani 1 1 d . . . . .
F2 F 0.1277(4) 0.1504(2) 0.7803(3) 0.1032(10) Uani 1 1 d . . . . .
F3 F 0.1972(4) -0.0190(2) 0.8073(3) 0.1101(12) Uani 1 1 d . . . . .
O8 O 0.2518(6) 0.7138(4) 0.2330(4) 0.0629(14) Uani 0.5 1 d G . P . .
H8A H 0.293284 0.720165 0.273686 0.094 Uiso 0.5 1 d G U P . .
H8B H 0.171285 0.765635 0.246855 0.094 Uiso 0.5 1 d G U P . .

loop_
_atom_site_aniso_label
_atom_site_aniso_U_11
_atom_site_aniso_U_22
_atom_site_aniso_U_33
_atom_site_aniso_U_23
_atom_site_aniso_U_13
_atom_site_aniso_U_12
Cr1 0.0311(3) 0.0406(3) 0.0302(3) -0.0058(2) -0.0132(2) -0.0066(2)
N1 0.0313(12) 0.0445(14) 0.0309(12) -0.0054(10) -0.0128(10) -0.0081(10)
N2 0.0328(12) 0.0426(14) 0.0306(12) -0.0068(10) -0.0105(10) -0.0086(10)
N3 0.0311(12) 0.0413(13) 0.0316(12) -0.0061(10) -0.0121(10) -0.0046(10)
N4 0.0310(12) 0.0385(13) 0.0348(12) -0.0061(10) -0.0144(10) -0.0036(10)
N5 0.0342(12) 0.0425(13) 0.0318(12) -0.0066(10) -0.0146(10) -0.0090(10)
N6 0.0330(12) 0.0387(13) 0.0321(12) -0.0048(10) -0.0128(10) -0.0092(10)
N7 0.0376(13) 0.0408(13) 0.0364(13) -0.0057(10) -0.0171(11) -0.0108(11)
N8 0.0388(13) 0.0414(14) 0.0376(13) -0.0057(11) -0.0175(11) -0.0118(11)
C1 0.0403(17) 0.0473(18) 0.0382(16) -0.0041(13) -0.0126(13) -0.0122(14)
C2 0.0406(17) 0.055(2) 0.0365(16) -0.0051(14) -0.0093(13) -0.0172(15)
C3 0.0352(16) 0.0560(19) 0.0375(16) -0.0137(14) -0.0098(13) -0.0109(14)
C4 0.0341(15) 0.0481(17) 0.0348(15) -0.0103(13) -0.0148(12) -0.0091(13)
C5 0.0385(16) 0.0490(18) 0.0399(17) -0.0132(14) -0.0143(14) -0.0060(14)
C6 0.0421(17) 0.0411(16) 0.0455(18) -0.0098(14) -0.0190(14) -0.0040(13)
C7 0.0391(16) 0.0456(17) 0.0349(15) -0.0041(13) -0.0191(13) -0.0095(13)
C8 0.0495(19) 0.0453(18) 0.0427(17) 0.0007(14) -0.0231(15) -0.0103(15)
C9 0.0423(17) 0.0541(19) 0.0342(16) 0.0044(14) -0.0132(13) -0.0137(15)
C10 0.0358(16) 0.0507(18) 0.0345(15) -0.0040(13) -0.0136(13) -0.0106(13)
C11 0.0317(14) 0.0435(16) 0.0294(14) -0.0071(12) -0.0144(12) -0.0066(12)
C12 0.0331(15) 0.0436(16) 0.0296(14) -0.0075(12) -0.0137(12) -0.0083(12)
C13 0.0309(15) 0.0550(19) 0.0372(16) -0.0051(14) -0.0139(13) -0.0085(13)
C14 0.0321(16) 0.0510(19) 0.0443(18) -0.0067(14) -0.0117(13) -0.0042(13)
C15 0.0374(16) 0.0443(17) 0.0374(16) -0.0104(13) -0.0062(13) -0.0028(13)
C16 0.0395(16) 0.0364(15) 0.0343(15) -0.0021(12) -0.0125(13) -0.0086(12)
C17 0.0506(19) 0.0519(19) 0.0335(16) -0.0075(14) -0.0125(14) -0.0149(15)
C18 0.0529(19) 0.0550(19) 0.0327(15) -0.0044(14) -0.0185(14) -0.0175(15)
C19 0.0433(17) 0.0410(16) 0.0336(15) -0.0003(12) -0.0196(13) -0.0110(13)
C20 0.0451(18) 0.0506(18) 0.0434(17) -0.0009(14) -0.0266(15) -0.0114(14)
C21 0.0375(17) 0.0466(18) 0.0535(19) -0.0073(15) -0.0226(15) -0.0056(14)
C22 0.0345(16) 0.0468(17) 0.0417(16) -0.0105(13) -0.0158(13) -0.0047(13)
C23 0.0345(15) 0.0349(14) 0.0301(14) -0.0017(11) -0.0129(12) -0.0062(12)
C24 0.0359(15) 0.0349(14) 0.0311(14) -0.0016(11) -0.0140(12) -0.0077(12)
C25 0.0366(15) 0.0420(16) 0.0371(15) -0.0083(12) -0.0154(13) -0.0129(12)
C26 0.0407(16) 0.0447(17) 0.0393(16) -0.0060(13) -0.0168(13) -0.0154(13)
C27 0.0324(14) 0.0393(15) 0.0325(14) -0.0045(12) -0.0131(12) -0.0098(12)
C28 0.0323(14) 0.0406(15) 0.0295(14) -0.0049(12) -0.0118(11) -0.0097(12)
C29 0.0415(17) 0.0446(17) 0.0415(16) -0.0076(13) -0.0179(14) -0.0148(13)
C30 0.0374(16) 0.0415(16) 0.0349(15) -0.0048(12) -0.0135(12) -0.0124(13)
C32A 0.064(4) 0.059(4) 0.038(3) -0.009(3) -0.008(3) -0.030(3)
F6A 0.104(3) 0.094(3) 0.0422(17) 0.0099(18) -0.033(2) -0.042(2)
S2A 0.0328(6) 0.0404(6) 0.0345(6) -0.0054(5) -0.0172(4) -0.0059(5)
O6A 0.054(2) 0.060(2) 0.084(3) 0.013(2) -0.050(2) -0.0161(17)
C32B 0.067(11) 0.053(9) 0.045(9) -0.009(7) -0.023(7) -0.023(8)
F6B 0.050(5) 0.083(6) 0.071(6) 0.002(5) -0.033(5) -0.005(4)
S2B 0.0354(16) 0.0443(18) 0.0400(17) -0.0064(14) -0.0158(13) -0.0105(13)
O6B 0.048(5) 0.040(5) 0.075(7) 0.009(4) -0.042(5) -0.008(4)
F4 0.0711(15) 0.0747(15) 0.0641(14) -0.0352(12) 0.0057(12) -0.0302(12)
F5 0.0669(15) 0.0839(17) 0.0672(15) -0.0268(13) 0.0165(12) -0.0428(13)
O4 0.0339(11) 0.0557(13) 0.0381(11) -0.0058(10) -0.0130(9) -0.0137(10)
O5 0.0653(16) 0.0443(13) 0.0491(13) -0.0142(11) -0.0146(12) -0.0142(11)
S1 0.0414(4) 0.0517(5) 0.0380(4) 0.0017(3) -0.0151(3) -0.0124(3)
O1 0.0782(18) 0.0538(15) 0.0466(14) 0.0105(11) -0.0262(13) -0.0210(13)
O2 0.0534(14) 0.0484(13) 0.0486(13) -0.0056(11) -0.0160(11) -0.0080(11)
O3 0.0529(15) 0.0706(17) 0.0422(13) -0.0074(12) -0.0023(11) -0.0141(13)
C31 0.073(3) 0.072(3) 0.104(4) -0.008(3) -0.055(3) -0.014(2)
F1 0.0574(18) 0.154(3) 0.182(4) -0.029(3) -0.033(2) -0.0447(19)
F2 0.130(3) 0.0834(19) 0.132(3) -0.0165(18) -0.086(2) -0.0276(18)
F3 0.135(3) 0.094(2) 0.134(3) 0.0026(19) -0.109(2) -0.0139(19)
O8 0.066(4) 0.061(3) 0.062(3) -0.005(3) -0.026(3) -0.015(3)

loop_
_atom_type_symbol
_atom_type_description
_atom_type_scat_dispersion_real
_atom_type_scat_dispersion_imag
_atom_type_scat_source
C C 0.0181 0.0091 'International Tables Vol C Tables 4.2.6.8 and 6.1.1.4'
H H 0.0000 0.0000 'International Tables Vol C Tables 4.2.6.8 and 6.1.1.4'
Cr Cr -0.1635 2.4439 'International Tables Vol C Tables 4.2.6.8 and 6.1.1.4'
F F 0.0727 0.0534 'International Tables Vol C Tables 4.2.6.8 and 6.1.1.4'
N N 0.0311 0.0180 'International Tables Vol C Tables 4.2.6.8 and 6.1.1.4'
O O 0.0492 0.0322 'International Tables Vol C Tables 4.2.6.8 and 6.1.1.4'
S S 0.3331 0.5567 'International Tables Vol C Tables 4.2.6.8 and 6.1.1.4'

loop_
_exptl_crystal_face_index_h
_exptl_crystal_face_index_k
_exptl_crystal_face_index_l
_exptl_crystal_face_perp_dist
-2 -2 1 0.0228
2 2 -1 0.0228
2 -1 2 0.0114
-2 1 -2 0.0114
2 4 1 0.0374
0 -1 -1 0.0749
-2 -4 -1 0.0525

loop_
_geom_angle_atom_site_label_1
_geom_angle_atom_site_label_2
_geom_angle_atom_site_label_3
_geom_angle
_geom_angle_site_symmetry_1
_geom_angle_site_symmetry_3
_geom_angle_publ_flag
N1 Cr1 N2 80.70(10) . . ?
N1 Cr1 N4 90.31(10) . . ?
N3 Cr1 N1 94.11(10) . . ?
N3 Cr1 N2 171.55(9) . . ?
N3 Cr1 N4 80.67(9) . . ?
N4 Cr1 N2 92.64(9) . . ?
N5 Cr1 N1 172.33(9) . . ?
N5 Cr1 N2 94.19(10) . . ?
N5 Cr1 N3 91.61(10) . . ?
N5 Cr1 N4 95.66(10) . . ?
N5 Cr1 N6 80.64(10) . . ?
N6 Cr1 N1 93.79(10) . . ?
N6 Cr1 N2 92.34(9) . . ?
N6 Cr1 N3 94.66(9) . . ?
N6 Cr1 N4 174.01(9) . . ?
C10 N1 Cr1 129.3(2) . . ?
C10 N1 C11 118.0(3) . . ?
C11 N1 Cr1 112.6(2) . . ?
C1 N2 Cr1 128.6(2) . . ?
C1 N2 C12 118.7(3) . . ?
C12 N2 Cr1 112.69(19) . . ?
C13 N3 Cr1 128.6(2) . . ?
C13 N3 C24 118.6(2) . . ?
C24 N3 Cr1 112.81(19) . . ?
C22 N4 Cr1 129.8(2) . . ?
C22 N4 C23 117.8(2) . . ?
C23 N4 Cr1 112.40(18) . . ?
C25 N5 Cr1 139.98(19) . . ?
C27 N5 Cr1 114.1(2) . . ?
C27 N5 C25 105.8(2) . . ?
C28 N6 Cr1 114.08(19) . . ?
C28 N6 C30 105.3(2) . . ?
C30 N6 Cr1 140.5(2) . . ?
C26 N7 H7 126.9 . . ?
C27 N7 H7 126.9 . . ?
C27 N7 C26 106.3(2) . . ?
C28 N8 C29 104.1(2) . . ?
N2 C1 H1 118.9 . . ?
N2 C1 C2 122.3(3) . . ?
C2 C1 H1 118.9 . . ?
C1 C2 H2 120.3 . . ?
C3 C2 C1 119.4(3) . . ?
C3 C2 H2 120.3 . . ?
C2 C3 H3 120.1 . . ?
C2 C3 C4 119.9(3) . . ?
C4 C3 H3 120.1 . . ?
C3 C4 C5 124.6(3) . . ?
C12 C4 C3 117.2(3) . . ?
C12 C4 C5 118.2(3) . . ?
C4 C5 H5 119.3 . . ?
C6 C5 C4 121.4(3) . . ?
C6 C5 H5 119.3 . . ?
C5 C6 H6 119.4 . . ?
C5 C6 C7 121.3(3) . . ?
C7 C6 H6 119.4 . . ?
C8 C7 C6 124.2(3) . . ?
C11 C7 C6 118.3(3) . . ?
C11 C7 C8 117.4(3) . . ?
C7 C8 H8 120.2 . . ?
C9 C8 C7 119.7(3) . . ?
C9 C8 H8 120.2 . . ?
C8 C9 H9 120.2 . . ?
C8 C9 C10 119.6(3) . . ?
C10 C9 H9 120.2 . . ?
N1 C10 C9 122.4(3) . . ?
N1 C10 H10 118.8 . . ?
C9 C10 H10 118.8 . . ?
N1 C11 C7 122.7(3) . . ?
N1 C11 C12 116.8(3) . . ?
C7 C11 C12 120.5(3) . . ?
N2 C12 C4 122.5(3) . . ?
N2 C12 C11 117.2(2) . . ?
C4 C12 C11 120.3(3) . . ?
N3 C13 H13 119.0 . . ?
N3 C13 C14 122.0(3) . . ?
C14 C13 H13 119.0 . . ?
C13 C14 H14 120.1 . . ?
C15 C14 C13 119.7(3) . . ?
C15 C14 H14 120.1 . . ?
C14 C15 H15 120.1 . . ?
C14 C15 C16 119.7(3) . . ?
C16 C15 H15 120.1 . . ?
C15 C16 C17 124.0(3) . . ?
C24 C16 C15 117.5(3) . . ?
C24 C16 C17 118.5(3) . . ?
C16 C17 H17 119.4 . . ?
C18 C17 C16 121.2(3) . . ?
C18 C17 H17 119.4 . . ?
C17 C18 H18 119.5 . . ?
C17 C18 C19 121.0(3) . . ?
C19 C18 H18 119.5 . . ?
C20 C19 C18 124.2(3) . . ?
C20 C19 C23 117.2(3) . . ?
C23 C19 C18 118.7(3) . . ?
C19 C20 H20 120.0 . . ?
C21 C20 C19 119.9(3) . . ?
C21 C20 H20 120.0 . . ?
C20 C21 H21 120.4 . . ?
C20 C21 C22 119.3(3) . . ?
C22 C21 H21 120.4 . . ?
N4 C22 C21 123.0(3) . . ?
N4 C22 H22 118.5 . . ?
C21 C22 H22 118.5 . . ?
N4 C23 C19 122.9(3) . . ?
N4 C23 C24 117.4(2) . . ?
C19 C23 C24 119.8(3) . . ?
N3 C24 C16 122.5(3) . . ?
N3 C24 C23 116.7(2) . . ?
C16 C24 C23 120.8(3) . . ?
N5 C25 H25 126.0 . . ?
C26 C25 N5 108.1(3) . . ?
C26 C25 H25 126.0 . . ?
N7 C26 H26 126.0 . . ?
C25 C26 N7 108.1(3) . . ?
C25 C26 H26 126.0 . . ?
N5 C27 C28 115.9(3) . . ?
N7 C27 N5 111.8(3) . . ?
N7 C27 C28 132.3(3) . . ?
N6 C28 C27 115.1(2) . . ?
N8 C28 N6 113.2(3) . . ?
N8 C28 C27 131.7(3) . . ?
N8 C29 H29 125.0 . . ?
C30 C29 N8 110.0(3) . . ?
C30 C29 H29 125.0 . . ?
N6 C30 H30 126.3 . . ?
C29 C30 N6 107.4(3) . . ?
C29 C30 H30 126.3 . . ?
F6A C32A S2A 112.6(5) . . ?
F6A C32A F4 107.8(5) . . ?
F6A C32A F5 109.2(5) . . ?
F4 C32A S2A 110.9(4) . . ?
F4 C32A F5 106.3(5) . . ?
F5 C32A S2A 109.9(4) . . ?
O6A S2A C32A 103.8(3) . . ?
O6A S2A O5 112.7(2) . . ?
O4 S2A C32A 102.8(2) . . ?
O4 S2A O6A 117.2(2) . . ?
O4 S2A O5 115.40(15) . . ?
O5 S2A C32A 102.4(2) . . ?
F6B C32B S2B 113.9(12) . . ?
F6B C32B F4 103.5(12) . . ?
F4 C32B S2B 112.0(11) . . ?
F5 C32B F6B 109.8(14) . . ?
F5 C32B S2B 112.1(11) . . ?
F5 C32B F4 104.8(12) . . ?
O6B S2B C32B 102.1(8) . . ?
O6B S2B O4 115.4(4) . . ?
O4 S2B C32B 101.8(6) . . ?
O5 S2B C32B 107.9(6) . . ?
O5 S2B O6B 112.7(4) . . ?
O5 S2B O4 115.1(3) . . ?
O1 S1 O2 115.48(15) . . ?
O1 S1 C31 104.1(2) . . ?
O2 S1 C31 103.57(19) . . ?
O3 S1 O1 114.77(17) . . ?
O3 S1 O2 113.80(16) . . ?
O3 S1 C31 103.0(2) . . ?
F1 C31 S1 112.6(4) . . ?
F1 C31 F2 106.9(4) . . ?
F1 C31 F3 106.1(4) . . ?
F2 C31 S1 111.6(3) . . ?
F3 C31 S1 111.1(4) . . ?
F3 C31 F2 108.1(4) . . ?
H8A O8 H8B 104.5 . . ?

loop_
_geom_bond_atom_site_label_1
_geom_bond_atom_site_label_2
_geom_bond_distance
_geom_bond_site_symmetry_2
_geom_bond_publ_flag
Cr1 N1 2.059(3) . ?
Cr1 N2 2.067(2) . ?
Cr1 N3 2.055(2) . ?
Cr1 N4 2.067(2) . ?
Cr1 N5 2.018(3) . ?
Cr1 N6 2.018(2) . ?
N1 C10 1.329(4) . ?
N1 C11 1.375(4) . ?
N2 C1 1.330(4) . ?
N2 C12 1.362(4) . ?
N3 C13 1.328(4) . ?
N3 C24 1.369(4) . ?
N4 C22 1.335(4) . ?
N4 C23 1.361(4) . ?
N5 C25 1.381(4) . ?
N5 C27 1.348(3) . ?
N6 C28 1.357(4) . ?
N6 C30 1.369(4) . ?
N7 H7 0.8800 . ?
N7 C26 1.383(4) . ?
N7 C27 1.327(4) . ?
N8 C28 1.333(4) . ?
N8 C29 1.377(4) . ?
C1 H1 0.9500 . ?
C1 C2 1.389(4) . ?
C2 H2 0.9500 . ?
C2 C3 1.374(5) . ?
C3 H3 0.9500 . ?
C3 C4 1.401(5) . ?
C4 C5 1.433(5) . ?
C4 C12 1.400(4) . ?
C5 H5 0.9500 . ?
C5 C6 1.346(5) . ?
C6 H6 0.9500 . ?
C6 C7 1.440(4) . ?
C7 C8 1.403(5) . ?
C7 C11 1.390(4) . ?
C8 H8 0.9500 . ?
C8 C9 1.367(5) . ?
C9 H9 0.9500 . ?
C9 C10 1.392(5) . ?
C10 H10 0.9500 . ?
C11 C12 1.429(4) . ?
C13 H13 0.9500 . ?
C13 C14 1.386(4) . ?
C14 H14 0.9500 . ?
C14 C15 1.368(5) . ?
C15 H15 0.9500 . ?
C15 C16 1.400(4) . ?
C16 C17 1.441(4) . ?
C16 C24 1.387(4) . ?
C17 H17 0.9500 . ?
C17 C18 1.348(5) . ?
C18 H18 0.9500 . ?
C18 C19 1.434(4) . ?
C19 C20 1.399(4) . ?
C19 C23 1.406(4) . ?
C20 H20 0.9500 . ?
C20 C21 1.369(5) . ?
C21 H21 0.9500 . ?
C21 C22 1.388(4) . ?
C22 H22 0.9500 . ?
C23 C24 1.426(4) . ?
C25 H25 0.9500 . ?
C25 C26 1.357(4) . ?
C26 H26 0.9500 . ?
C27 C28 1.445(4) . ?
C29 H29 0.9500 . ?
C29 C30 1.364(4) . ?
C30 H30 0.9500 . ?
C32A F6A 1.309(8) . ?
C32A S2A 1.811(6) . ?
C32A F4 1.325(6) . ?
C32A F5 1.372(7) . ?
S2A O6A 1.426(3) . ?
S2A O4 1.414(2) . ?
S2A O5 1.453(2) . ?
C32B F6B 1.367(19) . ?
C32B S2B 1.736(19) . ?
C32B F4 1.418(16) . ?
C32B F5 1.306(19) . ?
S2B O6B 1.464(9) . ?
S2B O4 1.540(4) . ?
S2B O5 1.327(4) . ?
S1 O1 1.428(3) . ?
S1 O2 1.440(2) . ?
S1 O3 1.427(3) . ?
S1 C31 1.809(4) . ?
C31 F1 1.316(6) . ?
C31 F2 1.344(5) . ?
C31 F3 1.329(6) . ?
O8 H8A 0.8700 . ?
O8 H8B 0.8700 . ?

loop_
_geom_hbond_atom_site_label_D
_geom_hbond_atom_site_label_H
_geom_hbond_atom_site_label_A
_geom_hbond_distance_DH
_geom_hbond_distance_HA
_geom_hbond_distance_DA
_geom_hbond_angle_DHA
_geom_hbond_site_symmetry_A
_geom_hbond_publ_flag
N7 H7 N8 0.88 1.90 2.758(3) 164.5 2_565 yes

loop_
_geom_torsion_atom_site_label_1
_geom_torsion_atom_site_label_2
_geom_torsion_atom_site_label_3
_geom_torsion_atom_site_label_4
_geom_torsion
_geom_torsion_site_symmetry_1
_geom_torsion_site_symmetry_2
_geom_torsion_site_symmetry_3
_geom_torsion_site_symmetry_4
_geom_torsion_publ_flag
Cr1 N1 C10 C9 -179.3(2) . . . . ?
Cr1 N1 C11 C7 180.0(2) . . . . ?
Cr1 N1 C11 C12 0.9(3) . . . . ?
Cr1 N2 C1 C2 177.3(2) . . . . ?
Cr1 N2 C12 C4 -178.1(2) . . . . ?
Cr1 N2 C12 C11 0.6(3) . . . . ?
Cr1 N3 C13 C14 -178.7(2) . . . . ?
Cr1 N3 C24 C16 179.2(2) . . . . ?
Cr1 N3 C24 C23 -1.8(3) . . . . ?
Cr1 N4 C22 C21 -177.5(2) . . . . ?
Cr1 N4 C23 C19 179.0(2) . . . . ?
Cr1 N4 C23 C24 -0.1(3) . . . . ?
Cr1 N5 C25 C26 -173.9(2) . . . . ?
Cr1 N5 C27 N7 175.16(19) . . . . ?
Cr1 N5 C27 C28 -3.0(3) . . . . ?
Cr1 N6 C28 N8 176.40(19) . . . . ?
Cr1 N6 C28 C27 -4.6(3) . . . . ?
Cr1 N6 C30 C29 -175.9(2) . . . . ?
N1 C11 C12 N2 -1.1(4) . . . . ?
N1 C11 C12 C4 177.7(2) . . . . ?
N2 C1 C2 C3 0.6(5) . . . . ?
N3 C13 C14 C15 0.3(5) . . . . ?
N4 C23 C24 N3 1.2(4) . . . . ?
N4 C23 C24 C16 -179.7(3) . . . . ?
N5 C25 C26 N7 0.1(3) . . . . ?
N5 C27 C28 N6 5.0(4) . . . . ?
N5 C27 C28 N8 -176.2(3) . . . . ?
N7 C27 C28 N6 -172.6(3) . . . . ?
N7 C27 C28 N8 6.2(6) . . . . ?
N8 C29 C30 N6 0.1(3) . . . . ?
C1 N2 C12 C4 0.4(4) . . . . ?
C1 N2 C12 C11 179.2(3) . . . . ?
C1 C2 C3 C4 0.4(5) . . . . ?
C2 C3 C4 C5 179.6(3) . . . . ?
C2 C3 C4 C12 -1.0(4) . . . . ?
C3 C4 C5 C6 178.9(3) . . . . ?
C3 C4 C12 N2 0.6(4) . . . . ?
C3 C4 C12 C11 -178.2(3) . . . . ?
C4 C5 C6 C7 -0.2(5) . . . . ?
C5 C4 C12 N2 -179.9(3) . . . . ?
C5 C4 C12 C11 1.3(4) . . . . ?
C5 C6 C7 C8 -178.3(3) . . . . ?
C5 C6 C7 C11 0.3(4) . . . . ?
C6 C7 C8 C9 176.4(3) . . . . ?
C6 C7 C11 N1 -178.5(2) . . . . ?
C6 C7 C11 C12 0.5(4) . . . . ?
C7 C8 C9 C10 2.6(5) . . . . ?
C7 C11 C12 N2 179.9(2) . . . . ?
C7 C11 C12 C4 -1.3(4) . . . . ?
C8 C7 C11 N1 0.2(4) . . . . ?
C8 C7 C11 C12 179.2(3) . . . . ?
C8 C9 C10 N1 -0.9(5) . . . . ?
C10 N1 C11 C7 1.5(4) . . . . ?
C10 N1 C11 C12 -177.6(2) . . . . ?
C11 N1 C10 C9 -1.1(4) . . . . ?
C11 C7 C8 C9 -2.2(4) . . . . ?
C12 N2 C1 C2 -1.0(4) . . . . ?
C12 C4 C5 C6 -0.6(4) . . . . ?
C13 N3 C24 C16 0.8(4) . . . . ?
C13 N3 C24 C23 179.8(3) . . . . ?
C13 C14 C15 C16 -0.2(5) . . . . ?
C14 C15 C16 C17 -179.1(3) . . . . ?
C14 C15 C16 C24 0.3(5) . . . . ?
C15 C16 C17 C18 179.1(3) . . . . ?
C15 C16 C24 N3 -0.7(5) . . . . ?
C15 C16 C24 C23 -179.6(3) . . . . ?
C16 C17 C18 C19 -0.2(5) . . . . ?
C17 C16 C24 N3 178.8(3) . . . . ?
C17 C16 C24 C23 -0.2(4) . . . . ?
C17 C18 C19 C20 -178.6(3) . . . . ?
C17 C18 C19 C23 1.2(5) . . . . ?
C18 C19 C20 C21 179.1(3) . . . . ?
C18 C19 C23 N4 179.3(3) . . . . ?
C18 C19 C23 C24 -1.6(4) . . . . ?
C19 C20 C21 C22 1.6(5) . . . . ?
C19 C23 C24 N3 -177.9(3) . . . . ?
C19 C23 C24 C16 1.2(4) . . . . ?
C20 C19 C23 N4 -0.9(5) . . . . ?
C20 C19 C23 C24 178.1(3) . . . . ?
C20 C21 C22 N4 -1.1(5) . . . . ?
C22 N4 C23 C19 1.5(4) . . . . ?
C22 N4 C23 C24 -177.6(3) . . . . ?
C23 N4 C22 C21 -0.4(5) . . . . ?
C23 C19 C20 C21 -0.6(5) . . . . ?
C24 N3 C13 C14 -0.6(5) . . . . ?
C24 C16 C17 C18 -0.3(5) . . . . ?
C25 N5 C27 N7 -0.9(3) . . . . ?
C25 N5 C27 C28 -179.0(2) . . . . ?
C26 N7 C27 N5 0.9(3) . . . . ?
C26 N7 C27 C28 178.7(3) . . . . ?
C27 N5 C25 C26 0.4(3) . . . . ?
C27 N7 C26 C25 -0.6(3) . . . . ?
C28 N6 C30 C29 0.6(3) . . . . ?
C28 N8 C29 C30 -0.8(3) . . . . ?
C29 N8 C28 N6 1.2(3) . . . . ?
C29 N8 C28 C27 -177.7(3) . . . . ?
C30 N6 C28 N8 -1.1(3) . . . . ?
C30 N6 C28 C27 177.9(2) . . . . ?
F6A C32A S2A O6A -177.6(4) . . . . ?
F6A C32A S2A O4 59.8(5) . . . . ?
F6A C32A S2A O5 -60.2(5) . . . . ?
F6B C32B S2B O6B -179.4(11) . . . . ?
F6B C32B S2B O4 -59.9(12) . . . . ?
F6B C32B S2B O5 61.7(13) . . . . ?
F4 C32A S2A O6A 61.5(5) . . . . ?
F4 C32A S2A O4 -61.0(5) . . . . ?
F4 C32A S2A O5 179.0(4) . . . . ?
F4 C32B S2B O6B -62.3(12) . . . . ?
F4 C32B S2B O4 57.2(11) . . . . ?
F4 C32B S2B O5 178.8(9) . . . . ?
F5 C32A S2A O6A -55.7(5) . . . . ?
F5 C32A S2A O4 -178.3(4) . . . . ?
F5 C32A S2A O5 61.7(5) . . . . ?
F5 C32B S2B O6B 55.1(11) . . . . ?
F5 C32B S2B O4 174.7(9) . . . . ?
F5 C32B S2B O5 -63.8(11) . . . . ?
O1 S1 C31 F1 -58.2(4) . . . . ?
O1 S1 C31 F2 62.1(4) . . . . ?
O1 S1 C31 F3 -177.1(3) . . . . ?
O2 S1 C31 F1 62.9(4) . . . . ?
O2 S1 C31 F2 -176.8(4) . . . . ?
O2 S1 C31 F3 -56.0(4) . . . . ?
O3 S1 C31 F1 -178.3(3) . . . . ?
O3 S1 C31 F2 -58.0(4) . . . . ?
O3 S1 C31 F3 62.8(4) . . . . ?

loop_
_exptl_oxdiff_crystal_face_indexfrac_h
_exptl_oxdiff_crystal_face_indexfrac_k
_exptl_oxdiff_crystal_face_indexfrac_l
_exptl_oxdiff_crystal_face_x
_exptl_oxdiff_crystal_face_y
_exptl_oxdiff_crystal_face_z
-2.0010 -2.0022 0.9972 0.0491 0.0160 0.3935
2.0010 2.0022 -0.9972 -0.0491 -0.0160 -0.3935
1.9993 -1.0023 1.9996 -0.2472 0.3086 -0.0359
-1.9993 1.0023 -1.9996 0.2472 -0.3086 0.0359
1.9998 4.0020 1.0022 -0.2545 -0.2567 -0.3014
0.0006 -0.9999 -0.9997 0.1027 0.1204 -0.0460
-1.9998 -4.0020 -1.0022 0.2545 0.2567 0.3014
